data_2215676
loop_
_publ_author_name
'Harrison, William T. A.'
'H. J. Ravindra'
'M. R. Suresh Kumar'
'S. M. Dharmaprakash'

_publ_section_title
;1-(4-Aminophenyl)-3-(3,4,5-trimethoxyphenyl)prop-2-en-1-one--1-(4-aminophenyl)-3-(3-bromo-4,5-trimethoxyphenyl)prop-2-en-1-one
 (0.972/0.028)
;
_journal_coeditor_code TK2192
_journal_issue 10
_journal_name_full 'Acta Crystallographica Section E'
_journal_page_first o3970
_journal_page_last o3970
_journal_paper_doi 10.1107/S1600536807041840
_journal_volume 63
_journal_year 2007
_chemical_formula_iupac '0.972C18 H19 N O4 , 0.028C17 H16 Br N O3'
_chemical_formula_moiety '0.972C18 H19 N O4 , 0.028C17 H16 Br N O3'
_chemical_formula_sum 'C17.97 H18.91 Br0.03 N O3.97'
_chemical_formula_weight 314.81
_chemical_name_systematic
;
1-(4-Aminophenyl)-3-(3,4,5-trimethoxyphenyl)prop-2-en-1-one--1-(4-
aminophenyl)-3-(3-bromo-4,5-trimethoxyphenyl)prop-2-en-1-one (0.972/0.028)
;
_space_group_IT_number 7
_symmetry_cell_setting monoclinic
_symmetry_space_group_name_Hall 'P -2yac'
_symmetry_space_group_name_H-M 'P 1 n 1'
_atom_sites_solution_hydrogens geom
_atom_sites_solution_primary direct
_atom_sites_solution_secondary difmap
_audit_creation_method SHELXL97
_cell_angle_alpha 90
_cell_angle_beta 97.506(2)
_cell_angle_gamma 90
_cell_formula_units_Z 2
_cell_length_a 4.2227(4)
_cell_length_b 12.2001(12)
_cell_length_c 15.4865(16)
_cell_measurement_reflns_used 3137
_cell_measurement_temperature 291(2)
_cell_measurement_theta_max 26.0
_cell_measurement_theta_min 5.0
_cell_volume 790.99(14)
_computing_cell_refinement 'SAINT (Bruker, 1999)'
_computing_data_collection 'SMART (Bruker, 1999)'
_computing_data_reduction 'SAINT (Bruker, 1999)'
_computing_molecular_graphics 'ORTEP-3 (Farrugia, 1997)'
_computing_publication_material 'SHELXL97 (Sheldrick, 1997)'
_computing_structure_refinement 'SHELXL97 (Sheldrick, 1997)'
_computing_structure_solution 'SHELXS97 (Sheldrick, 1997)'
_diffrn_ambient_temperature 291(2)
_diffrn_measured_fraction_theta_full 0.984
_diffrn_measured_fraction_theta_max 0.984
_diffrn_measurement_device_type 'Bruker SMART1000 CCD'
_diffrn_measurement_method \w
_diffrn_radiation_monochromator graphite
_diffrn_radiation_source 'fine-focus sealed tube'
_diffrn_radiation_type MoK\a
_diffrn_radiation_wavelength 0.71073
_diffrn_reflns_av_R_equivalents 0.024
_diffrn_reflns_av_sigmaI/netI 0.017
_diffrn_reflns_limit_h_max 5
_diffrn_reflns_limit_h_min -5
_diffrn_reflns_limit_k_max 15
_diffrn_reflns_limit_k_min -13
_diffrn_reflns_limit_l_max 19
_diffrn_reflns_limit_l_min -19
_diffrn_reflns_number 5129
_diffrn_reflns_theta_full 26.0
_diffrn_reflns_theta_max 26.0
_diffrn_reflns_theta_min 5.0
_diffrn_standards_decay_% 0
_exptl_absorpt_coefficient_mu 0.169
_exptl_absorpt_correction_type none
_exptl_crystal_colour yellow
_exptl_crystal_density_diffrn 1.322
_exptl_crystal_density_method 'not measured'
_exptl_crystal_description block
_exptl_crystal_F_000 333
_exptl_crystal_size_max 0.55
_exptl_crystal_size_mid 0.45
_exptl_crystal_size_min 0.40
_refine_diff_density_max 0.15
_refine_diff_density_min -0.16
_refine_ls_abs_structure_details none
_refine_ls_extinction_method none
_refine_ls_goodness_of_fit_ref 1.04
_refine_ls_hydrogen_treatment constr
_refine_ls_matrix_type full
_refine_ls_number_parameters 215
_refine_ls_number_reflns 1540
_refine_ls_number_restraints 2
_refine_ls_restrained_S_all 1.04
_refine_ls_R_factor_all 0.042
_refine_ls_R_factor_gt 0.036
_refine_ls_shift/su_max 0.000
_refine_ls_shift/su_mean 0.000
_refine_ls_structure_factor_coef Fsqd
_refine_ls_weighting_details 'calc w = 1/[\s^2^(Fo^2^)+(0.0633P)^2^+0.0717P] where P=(Fo^2^+2Fc^2^)/3'
_refine_ls_weighting_scheme calc
_refine_ls_wR_factor_gt 0.094
_refine_ls_wR_factor_ref 0.098
_reflns_number_gt 1380
_reflns_number_total 1540
_reflns_threshold_expression I>2\s(I)
_cod_data_source_file tk2192.cif
_cod_data_source_block I
_cod_original_sg_symbol_H-M 'P n'
_cod_database_code 2215676
_cod_database_fobs_code 2215676

loop_
_symmetry_equiv_pos_as_xyz
'x, y, z'
'x+1/2, -y, z+1/2'

loop_
_atom_site_type_symbol
_atom_site_label
_atom_site_fract_x
_atom_site_fract_y
_atom_site_fract_z
_atom_site_U_iso_or_equiv
_atom_site_adp_type
_atom_site_calc_flag
_atom_site_refinement_flags
_atom_site_occupancy
C C1 0.6830(7) 0.6305(2) 0.59663(17) 0.0456(6) Uani d . 1
H H1A 0.7560 0.6177 0.5434 0.055 Uiso calc R 1
C C2 0.6978(6) 0.5477(2) 0.65815(18) 0.0474(6) Uani d . 1
C C3 0.5932(6) 0.5659(2) 0.73839(17) 0.0448(6) Uani d . 1
C C4 0.4792(6) 0.6690(2) 0.75739(16) 0.0459(6) Uani d . 1
C C5 0.4595(7) 0.7520(2) 0.69540(17) 0.0442(6) Uani d . 1
H H5 0.3800 0.8204 0.7080 0.053 Uiso calc R 1
C C6 0.5592(6) 0.7328(2) 0.61415(16) 0.0421(6) Uani d . 1
C C7 0.5229(7) 0.8205(2) 0.54870(17) 0.0444(6) Uani d . 1
H H7 0.4230 0.8843 0.5639 0.053 Uiso calc R 1
C C8 0.6162(7) 0.8188(2) 0.47081(17) 0.0484(6) Uani d . 1
H H8 0.7331 0.7587 0.4559 0.058 Uiso calc R 1
C C9 0.5449(7) 0.9074(2) 0.40564(16) 0.0461(6) Uani d . 1
C C10 0.6270(6) 0.8898(2) 0.31701(15) 0.0424(6) Uani d . 1
C C11 0.8102(7) 0.8023(2) 0.29464(16) 0.0460(6) Uani d . 1
H H11 0.8890 0.7521 0.3373 0.055 Uiso calc R 1
C C12 0.8783(7) 0.7880(2) 0.21047(18) 0.0515(6) Uani d . 1
H H12 1.0016 0.7286 0.1974 0.062 Uiso calc R 1
C C13 0.7639(7) 0.8615(2) 0.14522(17) 0.0484(6) Uani d . 1
C C14 0.5748(7) 0.9488(2) 0.16634(18) 0.0513(7) Uani d . 1
H H14 0.4933 0.9982 0.1234 0.062 Uiso calc R 1
C C15 0.5078(7) 0.9624(2) 0.25052(17) 0.0485(6) Uani d . 1
H H15 0.3810 1.0210 0.2634 0.058 Uiso calc R 1
C C16 0.2691(10) 0.7785(3) 0.8611(2) 0.0663(9) Uani d . 1
H H16A 0.2156 0.7752 0.9194 0.099 Uiso calc R 1
H H16B 0.0805 0.7943 0.8214 0.099 Uiso calc R 1
H H16C 0.4245 0.8352 0.8574 0.099 Uiso calc R 1
C C17 0.8445(10) 0.4671(4) 0.8583(3) 0.0888(13) Uani d . 1
H H17A 0.8033 0.4099 0.8978 0.133 Uiso calc R 1
H H17B 0.8861 0.5344 0.8899 0.133 Uiso calc R 1
H H17C 1.0269 0.4480 0.8304 0.133 Uiso calc R 1
C C18 0.9253(9) 0.4213(3) 0.5689(5) 0.0620(9) Uani d P 0.972(3)
H H18A 1.0191 0.3495 0.5729 0.093 Uiso d PR 0.972(3)
H H18B 1.0854 0.4744 0.5600 0.093 Uiso d PR 0.972(3)
H H18C 0.7570 0.4235 0.5208 0.093 Uiso d PR 0.972(3)
O O1 0.4088(7) 0.99177(17) 0.42458(14) 0.0702(7) Uani d . 1
O O2 0.3921(5) 0.68052(19) 0.83999(14) 0.0622(6) Uani d . 1
O O3 0.5817(5) 0.48021(17) 0.79608(14) 0.0593(6) Uani d . 1
O O4 0.8057(7) 0.44333(19) 0.64595(19) 0.0619(6) Uani d P 0.972(3)
N N1 0.8291(9) 0.8461(2) 0.06121(17) 0.0708(8) Uani d . 1
H H5A 0.9411 0.7907 0.0489 0.085 Uiso calc R 1
H H5B 0.7579 0.8918 0.0211 0.085 Uiso calc R 1
Br Br1 0.912(3) 0.4202(10) 0.6089(11) 0.040(5) Uiso d P 0.028(3)

loop_
_atom_site_aniso_label
_atom_site_aniso_U_11
_atom_site_aniso_U_22
_atom_site_aniso_U_33
_atom_site_aniso_U_12
_atom_site_aniso_U_13
_atom_site_aniso_U_23
C1 0.0555(15) 0.0412(14) 0.0408(13) -0.0016(11) 0.0094(11) -0.0023(10)
C2 0.0514(15) 0.0376(13) 0.0524(15) -0.0011(11) 0.0035(12) 0.0005(12)
C3 0.0492(15) 0.0405(13) 0.0443(13) -0.0038(11) 0.0048(11) 0.0074(10)
C4 0.0550(15) 0.0467(14) 0.0362(13) -0.0077(12) 0.0071(11) 0.0019(10)
C5 0.0555(15) 0.0382(12) 0.0395(13) 0.0008(11) 0.0081(11) -0.0002(10)
C6 0.0508(14) 0.0384(12) 0.0366(12) -0.0032(11) 0.0041(10) 0.0007(10)
C7 0.0578(15) 0.0344(12) 0.0420(13) -0.0012(11) 0.0102(11) -0.0010(10)
C8 0.0663(17) 0.0377(13) 0.0421(14) 0.0027(11) 0.0112(12) -0.0009(10)
C9 0.0643(17) 0.0353(13) 0.0402(13) -0.0011(11) 0.0123(12) -0.0005(10)
C10 0.0557(15) 0.0337(12) 0.0383(13) -0.0071(11) 0.0085(11) 0.0007(10)
C11 0.0611(16) 0.0390(13) 0.0387(13) 0.0027(11) 0.0090(11) 0.0058(10)
C12 0.0695(18) 0.0412(14) 0.0467(14) 0.0016(13) 0.0178(12) -0.0011(11)
C13 0.0653(17) 0.0422(14) 0.0384(14) -0.0162(12) 0.0097(12) -0.0012(11)
C14 0.0645(18) 0.0468(14) 0.0416(13) -0.0102(12) 0.0035(12) 0.0123(11)
C15 0.0622(16) 0.0364(12) 0.0477(14) 0.0030(11) 0.0099(12) 0.0050(11)
C16 0.085(2) 0.082(2) 0.0358(13) -0.0068(18) 0.0221(13) -0.0015(15)
C17 0.081(2) 0.090(3) 0.090(3) -0.011(2) -0.010(2) 0.050(2)
C18 0.077(3) 0.0448(19) 0.065(3) 0.0146(16) 0.0096(19) -0.0057(17)
O1 0.1155(19) 0.0448(11) 0.0544(12) 0.0213(12) 0.0265(12) 0.0006(9)
O2 0.0847(15) 0.0613(12) 0.0435(11) 0.0035(11) 0.0191(10) 0.0172(9)
O3 0.0662(13) 0.0501(12) 0.0604(12) -0.0052(10) 0.0039(9) 0.0197(9)
O4 0.0846(16) 0.0398(11) 0.0636(15) 0.0104(11) 0.0186(15) 0.0063(10)
N1 0.117(2) 0.0554(15) 0.0423(14) -0.0101(16) 0.0203(14) 0.0006(12)

loop_
_atom_type_symbol
_atom_type_description
_atom_type_scat_dispersion_real
_atom_type_scat_dispersion_imag
_atom_type_scat_source
C C 0.0033 0.0016 'International Tables Vol C Tables 4.2.6.8 and 6.1.1.4'
H H 0.0000 0.0000 'International Tables Vol C Tables 4.2.6.8 and 6.1.1.4'
O O 0.0106 0.0060 'International Tables Vol C Tables 4.2.6.8 and 6.1.1.4'
N N 0.0061 0.0033 'International Tables Vol C Tables 4.2.6.8 and 6.1.1.4'
Br Br -0.2901 2.4595 'International Tables Vol C Tables 4.2.6.8 and 6.1.1.4'

loop_
_geom_angle_atom_site_label_1
_geom_angle_atom_site_label_2
_geom_angle_atom_site_label_3
_geom_angle
C2 C1 C6 120.2(2)
C2 C1 H1A 119.9
C6 C1 H1A 119.9
O4 C2 C1 124.6(3)
O4 C2 C3 114.9(2)
C1 C2 C3 120.6(2)
C1 C2 Br1 106.7(5)
C3 C2 Br1 132.6(5)
O3 C3 C2 120.0(3)
O3 C3 C4 120.3(2)
C2 C3 C4 119.5(2)
O2 C4 C5 124.4(2)
O2 C4 C3 115.4(2)
C5 C4 C3 120.2(2)
C4 C5 C6 120.1(2)
C4 C5 H5 120.0
C6 C5 H5 120.0
C1 C6 C5 119.4(2)
C1 C6 C7 121.8(2)
C5 C6 C7 118.9(2)
C8 C7 C6 127.2(2)
C8 C7 H7 116.4
C6 C7 H7 116.4
C7 C8 C9 123.6(2)
C7 C8 H8 118.2
C9 C8 H8 118.2
O1 C9 C10 121.1(2)
O1 C9 C8 120.4(2)
C10 C9 C8 118.4(2)
C11 C10 C15 117.5(2)
C11 C10 C9 123.4(2)
C15 C10 C9 119.1(2)
C12 C11 C10 121.6(2)
C12 C11 H11 119.2
C10 C11 H11 119.2
C11 C12 C13 120.6(3)
C11 C12 H12 119.7
C13 C12 H12 119.7
N1 C13 C12 120.3(3)
N1 C13 C14 121.1(3)
C12 C13 C14 118.5(2)
C15 C14 C13 120.5(2)
C15 C14 H14 119.8
C13 C14 H14 119.8
C14 C15 C10 121.3(3)
C14 C15 H15 119.3
C10 C15 H15 119.3
O2 C16 H16A 109.5
O2 C16 H16B 109.5
H16A C16 H16B 109.5
O2 C16 H16C 109.5
H16A C16 H16C 109.5
H16B C16 H16C 109.5
O3 C17 H17A 109.5
O3 C17 H17B 109.5
H17A C17 H17B 109.5
O3 C17 H17C 109.5
H17A C17 H17C 109.5
H17B C17 H17C 109.5
O4 C18 H18A 108.4
O4 C18 H18B 109.7
H18A C18 H18B 109.5
O4 C18 H18C 110.3
H18A C18 H18C 109.5
H18B C18 H18C 109.5
C16 O2 C4 117.9(2)
C3 O3 C17 116.5(3)
C2 O4 C18 117.7(3)
C13 N1 H5A 120.0
C13 N1 H5B 120.0
H5A N1 H5B 120.0

loop_
_geom_bond_atom_site_label_1
_geom_bond_atom_site_label_2
_geom_bond_distance
C1 C2 1.384(4)
C1 C6 1.394(4)
C1 H1A 0.9300
C2 O4 1.374(4)
C2 C3 1.390(4)
C2 Br1 2.000(17)
C3 O3 1.380(3)
C3 C4 1.392(4)
C4 O2 1.384(3)
C4 C5 1.391(4)
C5 C6 1.398(3)
C5 H5 0.9300
C6 C7 1.468(4)
C7 C8 1.317(4)
C7 H7 0.9300
C8 C9 1.483(4)
C8 H8 0.9300
C9 O1 1.233(3)
C9 C10 1.475(3)
C10 C11 1.389(4)
C10 C15 1.401(3)
C11 C12 1.382(4)
C11 H11 0.9300
C12 C13 1.390(4)
C12 H12 0.9300
C13 N1 1.377(4)
C13 C14 1.395(4)
C14 C15 1.380(4)
C14 H14 0.9300
C15 H15 0.9300
C16 O2 1.361(4)
C16 H16A 0.9600
C16 H16B 0.9600
C16 H16C 0.9600
C17 O3 1.380(4)
C17 H17A 0.9600
C17 H17B 0.9600
C17 H17C 0.9600
C18 O4 1.382(8)
C18 H18A 0.9600
C18 H18B 0.9600
C18 H18C 0.9600
N1 H5A 0.8600
N1 H5B 0.8600

loop_
_geom_hbond_atom_site_label_D
_geom_hbond_atom_site_label_H
_geom_hbond_atom_site_label_A
_geom_hbond_site_symmetry_A
_geom_hbond_distance_DH
_geom_hbond_distance_HA
_geom_hbond_distance_DA
_geom_hbond_angle_DHA
N1 H5B O1 2_574 0.86 2.21 2.948(3) 143

loop_
_geom_torsion_atom_site_label_1
_geom_torsion_atom_site_label_2
_geom_torsion_atom_site_label_3
_geom_torsion_atom_site_label_4
_geom_torsion
C6 C1 C2 O4 177.8(3)
C6 C1 C2 C3 -0.8(4)
C6 C1 C2 Br1 -176.8(4)
O4 C2 C3 O3 -4.6(4)
C1 C2 C3 O3 174.1(3)
Br1 C2 C3 O3 -11.1(6)
O4 C2 C3 C4 180.0(2)
C1 C2 C3 C4 -1.4(4)
Br1 C2 C3 C4 173.5(5)
O3 C3 C4 O2 7.0(4)
C2 C3 C4 O2 -177.6(2)
O3 C3 C4 C5 -173.2(3)
C2 C3 C4 C5 2.3(4)
O2 C4 C5 C6 178.8(2)
C3 C4 C5 C6 -1.0(4)
C2 C1 C6 C5 2.0(4)
C2 C1 C6 C7 -176.5(3)
C4 C5 C6 C1 -1.1(4)
C4 C5 C6 C7 177.4(3)
C1 C6 C7 C8 -4.9(4)
C5 C6 C7 C8 176.6(3)
C6 C7 C8 C9 174.5(3)
C7 C8 C9 O1 4.7(5)
C7 C8 C9 C10 -172.5(3)
O1 C9 C10 C11 172.7(3)
C8 C9 C10 C11 -10.1(4)
O1 C9 C10 C15 -9.3(4)
C8 C9 C10 C15 167.8(3)
C15 C10 C11 C12 1.2(4)
C9 C10 C11 C12 179.1(3)
C10 C11 C12 C13 0.0(4)
C11 C12 C13 N1 -179.2(3)
C11 C12 C13 C14 -1.1(4)
N1 C13 C14 C15 179.1(3)
C12 C13 C14 C15 1.0(4)
C13 C14 C15 C10 0.1(4)
C11 C10 C15 C14 -1.2(4)
C9 C10 C15 C14 -179.3(3)
C5 C4 O2 C16 2.3(4)
C3 C4 O2 C16 -177.9(3)
C2 C3 O3 C17 94.6(4)
C4 C3 O3 C17 -90.0(4)
C1 C2 O4 Br1 16.5(12)
C3 C2 O4 Br1 -164.8(12)
C1 C2 O4 C18 4.0(4)
C3 C2 O4 C18 -177.4(3)
